data_2242583
loop_
_publ_author_name
'Zukerman-Schpector, Julio'
'Dias, C\'assio da S.'
'Schwab, Ricardo S.'
'Jotani, Mukesh M.'
'Tiekink, Edward R. T.'

_publ_section_title
;
 4-(4-Acetyl-5-methyl-1<i>H</i>-1,2,3-triazol-1-yl)benzonitrile: crystal
 structure and Hirshfeld surface analysis
;
_journal_coeditor_code HB7764
_journal_issue 9
_journal_name_full 'Acta Crystallographica Section E'
_journal_page_first 1195
_journal_page_last 1200
_journal_paper_doi 10.1107/S2056989018010885
_journal_volume 74
_journal_year 2018
_chemical_formula_iupac 'C12 H10 N4 O'
_chemical_formula_moiety 'C12 H10 N4 O'
_chemical_formula_sum 'C12 H10 N4 O'
_chemical_formula_weight 226.24
_chemical_name_systematic
;
4-(4-Acetyl-5-methyl-1<i>H</i>-1,2,3-triazol-1-yl)benzonitrile
;
_space_group_crystal_system monoclinic
_space_group_IT_number 14
_space_group_name_Hall '-P 2yn'
_space_group_name_H-M_alt 'P 1 21/n 1'
_symmetry_space_group_name_Hall '-P 2yn'
_symmetry_space_group_name_H-M 'P 1 21/n 1'
_atom_sites_solution_hydrogens geom
_atom_sites_solution_primary direct
_audit_creation_method SHELXL-2014/6
_cell_angle_alpha 90
_cell_angle_beta 107.4770(10)
_cell_angle_gamma 90
_cell_formula_units_Z 4
_cell_length_a 11.8533(5)
_cell_length_b 6.8299(3)
_cell_length_c 14.7329(6)
_cell_measurement_reflns_used 9978
_cell_measurement_temperature 293(2)
_cell_measurement_theta_max 26.29
_cell_measurement_theta_min 2.63
_cell_volume 1137.67(8)
_computing_cell_refinement
;
SAINT (Bruker, 2009)
;
_computing_data_collection
;
APEX2 (Bruker, 2009)
;
_computing_data_reduction
;
SAINT (Bruker, 2009)
;
_computing_molecular_graphics
;
ORTEP-3 for Windows (Farrugia, 2012) and DIAMOND (Brandenburg,
2006)
;
_computing_publication_material
;
<i>MarvinSketch</i> (ChemAxon, 2010) and publCIF (Westrip, 2010)
;
_computing_structure_refinement
;
SHELXL2014 (Sheldrick, 2015)
;
_computing_structure_solution
;
SIR2014 (Burla <i>et al.</i>, 2015)
;
_diffrn_ambient_temperature 293(2)
_diffrn_measured_fraction_theta_full 0.999
_diffrn_measured_fraction_theta_max 0.999
_diffrn_measurement_device_type 'Bruker APEXII CCD'
_diffrn_measurement_method '\f and \w scans'
_diffrn_radiation_type MoK\a
_diffrn_radiation_wavelength 0.71073
_diffrn_reflns_av_R_equivalents 0.0228
_diffrn_reflns_limit_h_max 14
_diffrn_reflns_limit_h_min -14
_diffrn_reflns_limit_k_max 8
_diffrn_reflns_limit_k_min -8
_diffrn_reflns_limit_l_max 18
_diffrn_reflns_limit_l_min -18
_diffrn_reflns_number 30812
_diffrn_reflns_theta_full 25.242
_diffrn_reflns_theta_max 26.380
_diffrn_reflns_theta_min 1.943
_exptl_absorpt_coefficient_mu 0.090
_exptl_absorpt_correction_T_max 0.7454
_exptl_absorpt_correction_T_min 0.7255
_exptl_absorpt_correction_type multi-scan
_exptl_absorpt_process_details
;
(SADABS; Sheldrick, 1996)
;
_exptl_crystal_colour colourless
_exptl_crystal_density_diffrn 1.321
_exptl_crystal_description irregular
_exptl_crystal_F_000 472
_exptl_crystal_size_max 0.443
_exptl_crystal_size_mid 0.267
_exptl_crystal_size_min 0.116
_refine_diff_density_max 0.208
_refine_diff_density_min -0.202
_refine_ls_extinction_method none
_refine_ls_goodness_of_fit_ref 1.102
_refine_ls_hydrogen_treatment constr
_refine_ls_matrix_type full
_refine_ls_number_parameters 156
_refine_ls_number_reflns 2333
_refine_ls_number_restraints 0
_refine_ls_restrained_S_all 1.102
_refine_ls_R_factor_all 0.0485
_refine_ls_R_factor_gt 0.0441
_refine_ls_shift/su_max 0.000
_refine_ls_shift/su_mean 0.000
_refine_ls_structure_factor_coef Fsqd
_refine_ls_weighting_details 'w=1/[\s^2^(Fo^2^)+(0.0573P)^2^+0.3916P] where P=(Fo^2^+2Fc^2^)/3'
_refine_ls_weighting_scheme calc
_refine_ls_wR_factor_gt 0.1220
_refine_ls_wR_factor_ref 0.1264
_reflns_number_gt 2083
_reflns_number_total 2333
_reflns_threshold_expression 'I > 2\s(I)'
_cod_data_source_file hb7764sup1.cif
_cod_data_source_block I
_cod_database_code 2242583
_shelx_space_group_comment
;
The symmetry employed for this shelxl refinement is uniquely defined
by the following loop, which should always be used as a source of
symmetry information in preference to the above space-group names.
They are only intended as comments.
;
_shelx_estimated_absorpt_t_min 0.961
_shelx_estimated_absorpt_t_max 0.990

loop_
_space_group_symop_operation_xyz
'x, y, z'
'-x+1/2, y+1/2, -z+1/2'
'-x, -y, -z'
'x-1/2, -y-1/2, z-1/2'

loop_
_atom_site_type_symbol
_atom_site_label
_atom_site_fract_x
_atom_site_fract_y
_atom_site_fract_z
_atom_site_U_iso_or_equiv
_atom_site_adp_type
_atom_site_calc_flag
_atom_site_occupancy
O O1 0.39515(11) 0.7197(2) 0.36712(11) 0.0785(5) Uani d 1
N N1 0.73587(10) 0.95924(17) 0.48424(8) 0.0357(3) Uani d 1
N N2 0.70535(11) 1.13354(19) 0.43684(10) 0.0476(3) Uani d 1
N N3 0.59641(11) 1.11608(19) 0.38456(10) 0.0462(3) Uani d 1
N N4 1.27442(13) 0.8725(3) 0.80947(11) 0.0623(4) Uani d 1
C C1 0.64418(11) 0.8326(2) 0.46207(10) 0.0364(3) Uani d 1
C C2 0.55549(12) 0.9350(2) 0.39775(10) 0.0364(3) Uani d 1
C C3 0.43345(13) 0.8728(2) 0.34833(11) 0.0451(4) Uani d 1
C C4 0.64687(15) 0.6346(3) 0.50374(14) 0.0614(5) Uani d 1
H H4A 0.7168 0.6210 0.5570 0.092 Uiso calc 1
H H4B 0.6473 0.5378 0.4566 0.092 Uiso calc 1
H H4C 0.5782 0.6168 0.5246 0.092 Uiso calc 1
C C5 0.35961(15) 1.0069(3) 0.27426(14) 0.0668(6) Uani d 1
H H5A 0.3902 1.0108 0.2209 0.100 Uiso calc 1
H H5B 0.3615 1.1361 0.3004 0.100 Uiso calc 1
H H5C 0.2795 0.9602 0.2538 0.100 Uiso calc 1
C C6 0.85161(11) 0.9389(2) 0.55064(9) 0.0354(3) Uani d 1
C C7 0.92321(13) 0.7849(2) 0.54291(11) 0.0454(4) Uani d 1
H H7 0.8976 0.6944 0.4938 0.054 Uiso calc 1
C C8 1.03376(14) 0.7662(2) 0.60904(11) 0.0482(4) Uani d 1
H H8 1.0827 0.6622 0.6050 0.058 Uiso calc 1
C C9 1.07120(12) 0.9032(2) 0.68124(10) 0.0403(3) Uani d 1
C C10 0.99970(13) 1.0600(3) 0.68695(11) 0.0494(4) Uani d 1
H H10 1.0261 1.1532 0.7347 0.059 Uiso calc 1
C C11 0.88901(13) 1.0776(2) 0.62138(11) 0.0472(4) Uani d 1
H H11 0.8401 1.1820 0.6249 0.057 Uiso calc 1
C C12 1.18561(13) 0.8846(3) 0.75178(11) 0.0470(4) Uani d 1

loop_
_atom_site_aniso_label
_atom_site_aniso_U_11
_atom_site_aniso_U_22
_atom_site_aniso_U_33
_atom_site_aniso_U_12
_atom_site_aniso_U_13
_atom_site_aniso_U_23
O1 0.0477(7) 0.0734(9) 0.0927(10) -0.0232(7) -0.0117(7) 0.0290(8)
N1 0.0288(6) 0.0351(6) 0.0380(6) -0.0012(4) 0.0023(5) 0.0037(5)
N2 0.0366(6) 0.0393(7) 0.0589(8) -0.0023(5) 0.0022(6) 0.0124(6)
N3 0.0334(6) 0.0443(7) 0.0534(7) 0.0003(5) 0.0020(5) 0.0125(6)
N4 0.0443(8) 0.0714(11) 0.0552(9) 0.0006(7) -0.0094(7) -0.0012(7)
C1 0.0307(6) 0.0376(7) 0.0364(7) -0.0032(5) 0.0036(5) 0.0021(6)
C2 0.0302(7) 0.0401(7) 0.0361(7) -0.0003(5) 0.0054(5) 0.0049(6)
C3 0.0317(7) 0.0553(9) 0.0424(8) -0.0039(6) 0.0024(6) 0.0068(7)
C4 0.0469(9) 0.0476(10) 0.0732(12) -0.0105(7) -0.0071(8) 0.0224(8)
C5 0.0377(8) 0.0836(14) 0.0641(11) -0.0017(9) -0.0074(8) 0.0234(10)
C6 0.0273(6) 0.0391(7) 0.0358(7) -0.0026(5) 0.0033(5) 0.0015(6)
C7 0.0376(8) 0.0462(8) 0.0436(8) 0.0026(6) -0.0009(6) -0.0114(6)
C8 0.0383(8) 0.0475(9) 0.0512(9) 0.0077(6) 0.0019(7) -0.0067(7)
C9 0.0301(7) 0.0493(8) 0.0365(7) -0.0029(6) 0.0025(5) 0.0008(6)
C10 0.0388(8) 0.0544(9) 0.0477(8) -0.0026(7) 0.0018(7) -0.0157(7)
C11 0.0356(8) 0.0460(8) 0.0538(9) 0.0032(6) 0.0038(7) -0.0120(7)
C12 0.0385(8) 0.0526(9) 0.0434(8) -0.0017(7) 0.0025(7) -0.0012(7)

loop_
_atom_type_symbol
_atom_type_description
_atom_type_scat_dispersion_real
_atom_type_scat_dispersion_imag
_atom_type_scat_source
C C 0.0033 0.0016 'International Tables Vol C Tables 4.2.6.8 and 6.1.1.4'
H H 0.0000 0.0000 'International Tables Vol C Tables 4.2.6.8 and 6.1.1.4'
N N 0.0061 0.0033 'International Tables Vol C Tables 4.2.6.8 and 6.1.1.4'
O O 0.0106 0.0060 'International Tables Vol C Tables 4.2.6.8 and 6.1.1.4'

loop_
_geom_angle_atom_site_label_1
_geom_angle_atom_site_label_2
_geom_angle_atom_site_label_3
_geom_angle
C1 N1 N2 111.26(11)
C1 N1 C6 129.75(12)
N2 N1 C6 118.91(11)
N3 N2 N1 106.62(11)
N2 N3 C2 109.42(12)
N1 C1 C2 103.53(12)
N1 C1 C4 124.68(12)
C2 C1 C4 131.77(13)
N3 C2 C1 109.16(12)
N3 C2 C3 121.99(13)
C1 C2 C3 128.84(14)
O1 C3 C2 121.25(14)
O1 C3 C5 121.51(15)
C2 C3 C5 117.25(14)
C1 C4 H4A 109.5
C1 C4 H4B 109.5
H4A C4 H4B 109.5
C1 C4 H4C 109.5
H4A C4 H4C 109.5
H4B C4 H4C 109.5
C3 C5 H5A 109.5
C3 C5 H5B 109.5
H5A C5 H5B 109.5
C3 C5 H5C 109.5
H5A C5 H5C 109.5
H5B C5 H5C 109.5
C7 C6 C11 121.37(13)
C7 C6 N1 120.33(12)
C11 C6 N1 118.29(13)
C6 C7 C8 119.25(14)
C6 C7 H7 120.4
C8 C7 H7 120.4
C7 C8 C9 119.71(14)
C7 C8 H8 120.1
C9 C8 H8 120.1
C10 C9 C8 120.56(13)
C10 C9 C12 118.92(14)
C8 C9 C12 120.52(14)
C11 C10 C9 119.66(14)
C11 C10 H10 120.2
C9 C10 H10 120.2
C6 C11 C10 119.42(14)
C6 C11 H11 120.3
C10 C11 H11 120.3
N4 C12 C9 177.85(18)

loop_
_geom_bond_atom_site_label_1
_geom_bond_atom_site_label_2
_geom_bond_distance
O1 C3 1.205(2)
N1 C1 1.3500(17)
N1 N2 1.3726(17)
N1 C6 1.4326(16)
N2 N3 1.2952(17)
N3 C2 1.3634(19)
N4 C12 1.140(2)
C1 C2 1.3762(19)
C1 C4 1.482(2)
C2 C3 1.4734(19)
C3 C5 1.491(2)
C4 H4A 0.9600
C4 H4B 0.9600
C4 H4C 0.9600
C5 H5A 0.9600
C5 H5B 0.9600
C5 H5C 0.9600
C6 C7 1.378(2)
C6 C11 1.379(2)
C7 C8 1.384(2)
C7 H7 0.9300
C8 C9 1.385(2)
C8 H8 0.9300
C9 C10 1.384(2)
C9 C12 1.4452(19)
C10 C11 1.381(2)
C10 H10 0.9300
C11 H11 0.9300

loop_
_geom_hbond_atom_site_label_D
_geom_hbond_atom_site_label_H
_geom_hbond_atom_site_label_A
_geom_hbond_site_symmetry_A
_geom_hbond_distance_DH
_geom_hbond_distance_HA
_geom_hbond_distance_DA
_geom_hbond_angle_DHA
C3 O1 Cg1 3_676 1.205(2) 3.6880(16) 3.7359(17) 82.92(10)
C12 N4 Cg1 4_565 1.140(2) 3.6794(19) 3.8468(19) 89.72(13)

loop_
_geom_torsion_atom_site_label_1
_geom_torsion_atom_site_label_2
_geom_torsion_atom_site_label_3
_geom_torsion_atom_site_label_4
_geom_torsion
C1 N1 N2 N3 -0.81(17)
C6 N1 N2 N3 -177.77(12)
N1 N2 N3 C2 0.54(17)
N2 N1 C1 C2 0.72(16)
C6 N1 C1 C2 177.26(13)
N2 N1 C1 C4 -177.72(16)
C6 N1 C1 C4 -1.2(2)
N2 N3 C2 C1 -0.10(18)
N2 N3 C2 C3 179.34(14)
N1 C1 C2 N3 -0.38(16)
C4 C1 C2 N3 177.90(17)
N1 C1 C2 C3 -179.78(14)
C4 C1 C2 C3 -1.5(3)
N3 C2 C3 O1 -173.09(17)
C1 C2 C3 O1 6.2(3)
N3 C2 C3 C5 6.9(2)
C1 C2 C3 C5 -173.75(16)
C1 N1 C6 C7 57.1(2)
N2 N1 C6 C7 -126.64(15)
C1 N1 C6 C11 -123.36(17)
N2 N1 C6 C11 52.95(19)
C11 C6 C7 C8 1.7(2)
N1 C6 C7 C8 -178.73(14)
C6 C7 C8 C9 -0.6(3)
C7 C8 C9 C10 -1.0(3)
C7 C8 C9 C12 179.08(15)
C8 C9 C10 C11 1.5(3)
C12 C9 C10 C11 -178.55(15)
C7 C6 C11 C10 -1.2(2)
N1 C6 C11 C10 179.25(14)
C9 C10 C11 C6 -0.4(3)

_cod_database_fobs_code 2242583
